data_7127749
loop_
_publ_author_name
'Ke, Hua'
'Hu, Fen'
'Meng, Lingyi'
'Chen, Qi-Hua'
'Lai, Qian-Sheng'
'Li, Ze-Chen'
'Huang, Ze-Long'
'Liao, Jian-Zhen'
'Qiu, Jian-Ding'
'Lu, Can-Zhong'

_publ_section_title
;
 Ultrastable radical-doped coordination compounds with antimicrobial
 activity against antibiotic-resistant bacteria.
;
_journal_issue 92
_journal_name_full 'Chemical communications (Cambridge, England)'
_journal_page_first 14353
_journal_page_last 14356
_journal_paper_doi 10.1039/d0cc06379g
_journal_volume 56
_journal_year 2020
_chemical_formula_moiety 'C18 H14 K2 N2 O11 S2'
_chemical_formula_sum 'C18 H14 K2 N2 O11 S2'
_chemical_formula_weight 576.63
_space_group_crystal_system triclinic
_space_group_IT_number 2
_space_group_name_Hall '-P 1'
_space_group_name_H-M_alt 'P -1'
_atom_sites_solution_hydrogens mixed
_atom_sites_solution_primary direct
_audit_creation_date 2019-12-12
_audit_creation_method
;
Olex2 1.2
(compiled 2018.05.29 svn.r3508 for OlexSys, GUI svn.r5506)
;
_audit_update_record
;
2020-09-18 deposited with the CCDC.	2020-10-23 downloaded from the CCDC.
;
_cell_angle_alpha 89.883(2)
_cell_angle_beta 81.215(2)
_cell_angle_gamma 76.999(2)
_cell_formula_units_Z 1
_cell_length_a 5.62440(10)
_cell_length_b 6.10970(10)
_cell_length_c 15.9088(3)
_cell_measurement_reflns_used 4227
_cell_measurement_temperature 293(2)
_cell_measurement_theta_max 75.1790
_cell_measurement_theta_min 2.8390
_cell_volume 526.121(17)
_computing_cell_refinement 'CrysAlisPro 1.171.40.54a (Rigaku OD, 2019)'
_computing_data_collection 'CrysAlisPro 1.171.40.54a (Rigaku OD, 2019)'
_computing_data_reduction 'CrysAlisPro 1.171.40.54a (Rigaku OD, 2019)'
_computing_molecular_graphics 'Olex2 (Dolomanov et al., 2009)'
_computing_publication_material 'Olex2 (Dolomanov et al., 2009)'
_computing_structure_refinement 'ShelXL (Sheldrick, 2015)'
_computing_structure_solution 'ShelXS (Sheldrick, 2008)'
_diffrn_ambient_temperature 293(2)
_diffrn_detector 'CCD plate'
_diffrn_detector_area_resol_mean 10.0000
_diffrn_detector_type HyPix
_diffrn_measured_fraction_theta_full 0.995
_diffrn_measured_fraction_theta_max 0.954
_diffrn_measurement_details
;
List of Runs (angles in degrees, time in seconds):

  # Type    Start    End  Width  t~exp~   \w     \q     \k     \f   Frames
#--------------------------------------------------------------------------
  1  \w    -26.00  60.00   0.50    0.05    --   47.20 -37.00 -60.00  172
  2  \w    106.00 132.00   0.50    0.05    --  103.25  30.00 -60.00   52
  3  \w    150.00 176.00   0.50    0.05    --  103.25  30.00 -60.00   52
  4  \w    124.00 152.00   0.50    0.05    --  103.25 109.00-152.00   56
  5  \w     86.00 120.00   0.50    0.05    --  103.25 109.00-152.00   68
  6  \w     86.00 119.00   0.50    0.05    --  103.25  77.00   0.00   66
  7  \w    127.00 168.00   0.50    0.05    --  103.25  77.00   0.00   82
  8  \w     53.00  78.00   0.50    0.05    --  103.25-109.00 112.00   50
  9  \w     77.00 105.00   0.50    0.05    --  103.25 -94.00 120.00   56
 10  \w     35.00  70.00   0.50    0.05    --  103.25 -94.00 120.00   70
 11  \w     34.00 116.00   0.50    0.05    --  103.25-125.00  30.00  164
 12  \w      8.00  68.00   0.50    0.05    --   47.20-109.00 112.00  120
 13  \w    -24.00  22.00   0.50    0.05    --  -47.20  37.00 150.00   92
 14  \w    -58.00 -29.00   0.50    0.05    --  -47.20  37.00 150.00   58
 15  \w    -80.00 -30.00   0.50    0.05    -- -101.00  77.00 150.00  100
 16  \w    -93.00 -28.00   0.50    0.05    -- -101.00 125.00   0.00  130
 17  \w    -66.00 -41.00   0.50    0.05    --  -47.20 109.00-152.00   50
 18  \w     18.00  43.00   0.50    0.05    --   47.20-125.00-180.00   50
 19  \w     63.00  94.00   0.50    0.05    --   47.20-125.00-180.00   62
 20  \w    -95.00 -66.00   0.50    0.05    -- -101.00 109.00-152.00   58
 21  \w   -100.00 -35.00   0.50    0.05    -- -101.00  77.00 -90.00  130
 22  \w   -109.00 -29.00   0.50    0.05    -- -101.00  45.00 -90.00  160
 23  \w   -122.00 -96.00   0.50    0.05    -- -101.00  77.00  30.00   52
 24  \w   -112.00 -32.00   0.50    0.05    -- -101.00  15.00  90.00  160
 25  \w   -107.00 -82.00   0.50    0.05    -- -101.00-109.00 112.00   50
 26  \w   -115.00 -72.00   0.50    0.05    --  -47.20-125.00 120.00   86
 27  \w   -112.00 -72.00   0.50    0.05    --  -47.20-125.00 150.00   80
 28  \w   -168.00 -79.00   0.50    0.05    -- -101.00 -77.00 150.00  178
 29  \w   -104.00 -78.00   0.50    0.05    --  -47.20-125.00 -90.00   52
 30  \w   -121.00 -95.00   0.50    0.05    -- -101.00  77.00 150.00   52
;
_diffrn_measurement_device 'four-circle diffractometer'
_diffrn_measurement_device_type 'XtaLAB Synergy R, HyPix'
_diffrn_measurement_method '\w scans'
_diffrn_orient_matrix_type 'CrysAlisPro convention (1999,Acta A55,543-557)'
_diffrn_orient_matrix_UB_11 0.0220885000
_diffrn_orient_matrix_UB_12 -0.1027961000
_diffrn_orient_matrix_UB_13 -0.0899815000
_diffrn_orient_matrix_UB_21 -0.2017869000
_diffrn_orient_matrix_UB_22 -0.1268847000
_diffrn_orient_matrix_UB_23 0.0326771000
_diffrn_orient_matrix_UB_31 -0.1994906000
_diffrn_orient_matrix_UB_32 0.2009399000
_diffrn_orient_matrix_UB_33 -0.0211592000
_diffrn_radiation_monochromator mirror
_diffrn_radiation_probe x-ray
_diffrn_radiation_type CuK\a
_diffrn_radiation_wavelength 1.54184
_diffrn_reflns_av_R_equivalents 0.0214
_diffrn_reflns_av_unetI/netI 0.0222
_diffrn_reflns_Laue_measured_fraction_full 0.995
_diffrn_reflns_Laue_measured_fraction_max 0.954
_diffrn_reflns_limit_h_max 7
_diffrn_reflns_limit_h_min -7
_diffrn_reflns_limit_k_max 7
_diffrn_reflns_limit_k_min -7
_diffrn_reflns_limit_l_max 19
_diffrn_reflns_limit_l_min -19
_diffrn_reflns_number 5054
_diffrn_reflns_point_group_measured_fraction_full 0.995
_diffrn_reflns_point_group_measured_fraction_max 0.954
_diffrn_reflns_theta_full 67.684
_diffrn_reflns_theta_max 74.872
_diffrn_reflns_theta_min 2.812
_diffrn_source 'Rotating-anode X-ray tube'
_diffrn_source_target Mo
_diffrn_source_type 'PhotonJet R (Cu) X-ray Source'
_exptl_absorpt_coefficient_mu 6.473
_exptl_absorpt_correction_T_max 1.00000
_exptl_absorpt_correction_T_min 0.59178
_exptl_absorpt_correction_type multi-scan
_exptl_absorpt_process_details
;
CrysAlisPro 1.171.40.54a (Rigaku Oxford Diffraction, 2019)
Empirical absorption correction using spherical harmonics,
 implemented in SCALE3 ABSPACK scaling algorithm.
;
_exptl_crystal_colour gray
_exptl_crystal_colour_primary gray
_exptl_crystal_density_diffrn 1.820
_exptl_crystal_description plate
_exptl_crystal_F_000 294
_exptl_crystal_size_max 0.3
_exptl_crystal_size_mid 0.25
_exptl_crystal_size_min 0.02
_refine_diff_density_max 0.287
_refine_diff_density_min -0.568
_refine_diff_density_rms 0.095
_refine_ls_extinction_method none
_refine_ls_goodness_of_fit_ref 1.153
_refine_ls_hydrogen_treatment mixed
_refine_ls_matrix_type full
_refine_ls_number_parameters 163
_refine_ls_number_reflns 2063
_refine_ls_number_restraints 3
_refine_ls_restrained_S_all 1.214
_refine_ls_R_factor_all 0.0449
_refine_ls_R_factor_gt 0.0389
_refine_ls_shift/su_max 0.000
_refine_ls_shift/su_mean 0.000
_refine_ls_structure_factor_coef Fsqd
_refine_ls_weighting_details 'w=1/[\s^2^(Fo^2^)+(0.0577P)^2^+0.4129P] where P=(Fo^2^+2Fc^2^)/3'
_refine_ls_weighting_scheme calc
_refine_ls_wR_factor_gt 0.1035
_refine_ls_wR_factor_ref 0.1166
_reflns_Friedel_coverage 0.000
_reflns_number_gt 1895
_reflns_number_total 2063
_reflns_threshold_expression 'I > 2\s(I)'
_cod_data_source_file d0cc06379g2.cif
_cod_data_source_block Compound-1
_cod_database_code 7127749
_shelx_shelxl_version_number 2018/3
_chemical_oxdiff_formula 'C H O N S K'
_shelx_space_group_comment
;
The symmetry employed for this shelxl refinement is uniquely defined
by the following loop, which should always be used as a source of
symmetry information in preference to the above space-group names.
They are only intended as comments.
;
_shelx_estimated_absorpt_t_max 0.881
_shelx_estimated_absorpt_t_min 0.247
_diffrn_oxdiff_digest_frames
;
01c0b4ee1f4d838808d31793b6054af70902608ee35
;
_reflns_odcompleteness_completeness 99.95
_reflns_odcompleteness_iscentric 1
_reflns_odcompleteness_theta 66.97
_olex2_refinement_description
;
1. Fixed Uiso
 At 1.2 times of:
  All C(H) groups, All C(H,H) groups
 At 1.5 times of:
  All O(H) groups
2. Restrained distances
 O1-H1
 0.85 with sigma of 0.01
 S1-H1
 1.899989 with sigma of 0.02
 K1-H1
 3.59028 with sigma of 0.02
3.a Secondary CH2 refined with riding coordinates:
 C2(H2A,H2B), C1(H1A,H1B)
3.b Aromatic/amide H refined with riding coordinates:
 C6(H6), C5(H5)
;
_olex2_submission_special_instructions 'No special instructions were received'
_oxdiff_exptl_absorpt_empirical_details
;
Empirical correction (ABSPACK) includes:
- Absorption correction using spherical harmonics
- Frame scaling
;
_oxdiff_exptl_absorpt_empirical_full_max 1.424
_oxdiff_exptl_absorpt_empirical_full_min 0.779

loop_
_space_group_symop_operation_xyz
'x, y, z'
'-x, -y, -z'

loop_
_atom_site_label
_atom_site_type_symbol
_atom_site_fract_x
_atom_site_fract_y
_atom_site_fract_z
_atom_site_U_iso_or_equiv
_atom_site_adp_type
_atom_site_occupancy
_atom_site_site_symmetry_order
_atom_site_calc_flag
_atom_site_refinement_flags_posn
_atom_site_refinement_flags_adp
_atom_site_refinement_flags_occupancy
_atom_site_disorder_assembly
_atom_site_disorder_group
K1 K -0.18117(12) 0.76740(10) 0.41688(4) 0.0460(2) Uani 1 1 d D . . . .
S1 S 0.20853(10) 0.13537(10) 0.36733(4) 0.03368(19) Uani 1 1 d D . . . .
O4 O 0.7162(4) 0.6622(3) 0.25711(11) 0.0403(4) Uani 1 1 d . . . . .
O2 O 0.3130(4) -0.0331(3) 0.42431(12) 0.0468(5) Uani 1 1 d . . . . .
O5 O 0.4388(4) 0.1822(4) 0.10102(13) 0.0551(6) Uani 1 1 d . . . . .
N1 N 0.5672(4) 0.4322(3) 0.17721(12) 0.0299(4) Uani 1 1 d . . . . .
O3 O 0.0714(5) 0.3399(4) 0.41367(14) 0.0702(8) Uani 1 1 d . . . . .
O1 O 0.0696(4) 0.0484(5) 0.31144(16) 0.0636(7) Uani 1 1 d D . . . .
H1 H -0.045(5) 0.181(3) 0.316(3) 0.095 Uiso 1 1 d DR . . . .
O6 O -0.500000 0.500000 0.500000 0.0677(9) Uani 1 2 d S T P . .
C7 C 0.9141(4) 0.4861(4) 0.03607(14) 0.0259(4) Uani 1 1 d . . . . .
C4 C 0.8972(4) 0.6099(4) 0.11196(14) 0.0268(5) Uani 1 1 d . . . . .
C8 C 0.7649(4) 0.3314(4) 0.02947(14) 0.0292(5) Uani 1 1 d . . . . .
C3 C 0.7247(4) 0.5741(4) 0.18816(14) 0.0291(5) Uani 1 1 d . . . . .
C6 C 1.2130(5) 0.7911(4) 0.04496(16) 0.0344(5) Uani 1 1 d . . . . .
H6 H 1.310897 0.894038 0.048019 0.041 Uiso 1 1 calc R . . . .
C5 C 1.0438(5) 0.7620(4) 0.11628(15) 0.0316(5) Uani 1 1 d . . . . .
H5 H 1.030403 0.844915 0.166421 0.038 Uiso 1 1 calc R . . . .
C2 C 0.3760(4) 0.4103(4) 0.24938(15) 0.0323(5) Uani 1 1 d . . . . .
H2A H 0.227765 0.395715 0.227863 0.039 Uiso 1 1 calc R . . . .
H2B H 0.334934 0.545345 0.285530 0.039 Uiso 1 1 calc R . . . .
C9 C 0.5791(5) 0.3064(4) 0.10349(15) 0.0333(5) Uani 1 1 d . . . . .
C1 C 0.4617(4) 0.2079(4) 0.30181(16) 0.0332(5) Uani 1 1 d . . . . .
H1A H 0.575968 0.241481 0.337100 0.040 Uiso 1 1 calc R . . . .
H1B H 0.548297 0.081127 0.264033 0.040 Uiso 1 1 calc R . . . .

loop_
_atom_site_aniso_label
_atom_site_aniso_U_11
_atom_site_aniso_U_22
_atom_site_aniso_U_33
_atom_site_aniso_U_23
_atom_site_aniso_U_13
_atom_site_aniso_U_12
K1 0.0528(4) 0.0451(4) 0.0343(3) 0.0027(2) -0.0027(3) -0.0020(3)
S1 0.0318(3) 0.0377(3) 0.0285(3) 0.0039(2) 0.0023(2) -0.0062(2)
O4 0.0504(11) 0.0460(10) 0.0250(8) -0.0079(7) 0.0014(7) -0.0169(8)
O2 0.0522(11) 0.0439(10) 0.0394(10) 0.0130(8) 0.0015(8) -0.0065(9)
O5 0.0627(13) 0.0719(14) 0.0415(11) -0.0107(10) 0.0067(9) -0.0478(12)
N1 0.0313(10) 0.0340(10) 0.0250(9) 0.0027(8) -0.0006(8) -0.0109(8)
O3 0.0924(18) 0.0482(13) 0.0418(12) 0.0044(10) 0.0232(12) 0.0201(12)
O1 0.0518(13) 0.0944(19) 0.0601(14) 0.0150(13) -0.0166(11) -0.0441(13)
O6 0.065(2) 0.059(2) 0.080(2) 0.0151(18) -0.0064(18) -0.0190(17)
C7 0.0274(10) 0.0272(10) 0.0239(11) -0.0002(8) -0.0051(9) -0.0074(8)
C4 0.0280(11) 0.0274(10) 0.0252(11) -0.0011(8) -0.0052(8) -0.0060(9)
C8 0.0313(11) 0.0323(12) 0.0266(11) -0.0012(9) -0.0048(9) -0.0123(9)
C3 0.0317(11) 0.0296(11) 0.0257(11) -0.0001(9) -0.0046(9) -0.0060(9)
C6 0.0390(13) 0.0364(12) 0.0331(12) -0.0017(10) -0.0058(10) -0.0194(10)
C5 0.0396(12) 0.0318(12) 0.0253(11) -0.0052(9) -0.0040(9) -0.0124(10)
C2 0.0307(11) 0.0342(12) 0.0301(12) 0.0029(9) 0.0005(9) -0.0069(9)
C9 0.0371(12) 0.0377(12) 0.0282(12) 0.0008(9) -0.0029(10) -0.0165(10)
C1 0.0285(11) 0.0349(12) 0.0364(13) 0.0056(10) -0.0036(9) -0.0083(9)

loop_
_atom_type_symbol
_atom_type_description
_atom_type_scat_dispersion_real
_atom_type_scat_dispersion_imag
_atom_type_scat_source
C C 0.0181 0.0091 'International Tables Vol C Tables 4.2.6.8 and 6.1.1.4'
H H 0.0000 0.0000 'International Tables Vol C Tables 4.2.6.8 and 6.1.1.4'
K K 0.3868 1.0657 'International Tables Vol C Tables 4.2.6.8 and 6.1.1.4'
N N 0.0311 0.0180 'International Tables Vol C Tables 4.2.6.8 and 6.1.1.4'
O O 0.0492 0.0322 'International Tables Vol C Tables 4.2.6.8 and 6.1.1.4'
S S 0.3331 0.5567 'International Tables Vol C Tables 4.2.6.8 and 6.1.1.4'

loop_
_geom_angle_atom_site_label_1
_geom_angle_atom_site_label_2
_geom_angle_atom_site_label_3
_geom_angle
_geom_angle_site_symmetry_1
_geom_angle_site_symmetry_3
_geom_angle_publ_flag
K1 K1 K1 107.90(2) 2_566 2_476 ?
S1 K1 K1 99.64(2) 1_565 2_476 ?
S1 K1 K1 58.394(16) 2_566 2_566 ?
S1 K1 K1 55.702(16) 2_566 2_476 ?
S1 K1 K1 108.06(2) 1_565 2_566 ?
S1 K1 S1 91.47(2) 2_566 1_565 ?
O4 K1 K1 114.19(5) 1_455 2_476 ?
O4 K1 K1 121.87(5) 1_455 2_566 ?
O4 K1 S1 164.43(5) 1_455 2_566 ?
O4 K1 S1 102.47(4) 1_455 1_565 ?
O4 K1 O2 150.49(6) 1_455 2_566 ?
O4 K1 O2 118.12(5) 1_455 1_565 ?
O4 K1 O2 76.06(6) 1_455 1_465 ?
O4 K1 O3 153.71(7) 1_455 2_566 ?
O4 K1 O1 79.05(6) 1_455 1_565 ?
O4 K1 O6 91.56(4) 1_455 . ?
O2 K1 K1 128.49(4) 1_465 2_566 ?
O2 K1 K1 82.86(4) 2_566 2_566 ?
O2 K1 K1 38.53(4) 1_465 2_476 ?
O2 K1 K1 83.54(4) 1_565 2_566 ?
O2 K1 K1 106.90(4) 1_565 2_476 ?
O2 K1 K1 37.06(4) 2_566 2_476 ?
O2 K1 S1 114.32(4) 1_465 1_565 ?
O2 K1 S1 77.36(4) 1_565 2_566 ?
O2 K1 S1 92.00(4) 1_465 2_566 ?
O2 K1 S1 24.49(4) 2_566 2_566 ?
O2 K1 S1 24.54(3) 1_565 1_565 ?
O2 K1 S1 82.06(4) 2_566 1_565 ?
O2 K1 O2 133.85(7) 1_465 1_565 ?
O2 K1 O2 75.59(7) 1_465 2_566 ?
O2 K1 O2 77.39(6) 2_566 1_565 ?
O2 K1 O3 110.08(7) 1_465 2_566 ?
O2 K1 O1 105.04(7) 1_465 1_565 ?
O2 K1 O6 66.52(4) 1_465 . ?
O3 K1 K1 34.15(4) 2_566 2_566 ?
O3 K1 K1 77.85(5) 2_566 2_476 ?
O3 K1 K1 37.46(5) . 2_566 ?
O3 K1 K1 138.40(5) . 2_476 ?
O3 K1 S1 95.82(6) . 2_566 ?
O3 K1 S1 24.33(4) 2_566 2_566 ?
O3 K1 S1 111.86(7) . 1_565 ?
O3 K1 S1 98.04(6) 2_566 1_565 ?
O3 K1 O4 85.48(7) . 1_455 ?
O3 K1 O2 76.94(7) 2_566 1_565 ?
O3 K1 O2 132.86(8) . 1_465 ?
O3 K1 O2 48.74(6) 2_566 2_566 ?
O3 K1 O2 93.14(8) . 1_565 ?
O3 K1 O2 120.31(7) . 2_566 ?
O3 K1 O3 71.61(8) . 2_566 ?
O3 K1 O1 113.54(8) . 1_565 ?
O3 K1 O6 71.14(6) . . ?
O1 K1 K1 124.84(6) 1_565 2_566 ?
O1 K1 K1 106.27(6) 1_565 2_476 ?
O1 K1 S1 114.20(5) 1_565 2_566 ?
O1 K1 S1 23.69(5) 1_565 1_565 ?
O1 K1 O2 45.40(6) 1_565 1_565 ?
O1 K1 O2 100.65(7) 1_565 2_566 ?
O1 K1 O3 121.50(8) 1_565 2_566 ?
O1 K1 O6 168.89(5) 1_565 . ?
O6 K1 K1 72.011(17) . 2_476 ?
O6 K1 K1 65.281(15) . 2_566 ?
O6 K1 S1 74.318(16) . 2_566 ?
O6 K1 S1 165.77(2) . 1_565 ?
O6 K1 O2 84.56(4) . 2_566 ?
O6 K1 O2 145.70(4) . 1_565 ?
O6 K1 O3 69.26(6) . 2_566 ?
K1 S1 K1 88.53(2) 2_566 1_545 ?
K1 S1 H1 124.2(14) 2_566 . ?
K1 S1 H1 64.8(15) 1_545 . ?
O2 S1 K1 70.26(9) . 1_545 ?
O2 S1 K1 56.10(9) . 2_566 ?
O2 S1 H1 134.9(14) . . ?
O2 S1 C1 106.44(11) . . ?
O3 S1 K1 102.63(12) . 1_545 ?
O3 S1 K1 55.55(10) . 2_566 ?
O3 S1 O2 111.38(13) . . ?
O3 S1 H1 82.4(6) . . ?
O3 S1 C1 106.04(14) . . ?
O1 S1 K1 138.27(10) . 2_566 ?
O1 S1 K1 52.43(10) . 1_545 ?
O1 S1 O2 112.25(14) . . ?
O1 S1 O3 113.41(17) . . ?
O1 S1 H1 31.9(4) . . ?
O1 S1 C1 106.76(13) . . ?
C1 S1 K1 114.97(9) . 2_566 ?
C1 S1 K1 150.00(9) . 1_545 ?
C1 S1 H1 110.4(17) . . ?
C3 O4 K1 163.44(17) . 1_655 ?
K1 O2 K1 133.85(7) 1_645 1_545 ?
K1 O2 K1 102.61(6) 2_566 1_545 ?
K1 O2 K1 104.41(7) 1_645 2_566 ?
S1 O2 K1 125.56(10) . 1_645 ?
S1 O2 K1 99.41(10) . 2_566 ?
S1 O2 K1 85.20(9) . 1_545 ?
C3 N1 C2 118.20(19) . . ?
C9 N1 C3 124.83(19) . . ?
C9 N1 C2 116.95(19) . . ?
K1 O3 K1 108.39(8) . 2_566 ?
S1 O3 K1 150.89(14) . . ?
S1 O3 K1 100.12(12) . 2_566 ?
K1 O1 H1 102(3) 1_545 . ?
S1 O1 K1 103.88(12) . 1_545 ?
S1 O1 H1 90.9(12) . . ?
K1 O6 K1 180.0 . 2_466 ?
C4 C7 C7 119.9(2) . 2_765 ?
C4 C7 C8 121.6(2) . . ?
C8 C7 C7 118.5(3) . 2_765 ?
C7 C4 C3 119.8(2) . . ?
C5 C4 C7 120.4(2) . . ?
C5 C4 C3 119.8(2) . . ?
C7 C8 C9 118.9(2) . . ?
C6 C8 C7 120.8(2) 2_765 . ?
C6 C8 C9 120.3(2) 2_765 . ?
O4 C3 N1 120.5(2) . . ?
O4 C3 C4 122.8(2) . . ?
N1 C3 C4 116.7(2) . . ?
C8 C6 H6 119.7 2_765 . ?
C8 C6 C5 120.5(2) 2_765 . ?
C5 C6 H6 119.7 . . ?
C4 C5 C6 120.0(2) . . ?
C4 C5 H5 120.0 . . ?
C6 C5 H5 120.0 . . ?
N1 C2 H2A 109.2 . . ?
N1 C2 H2B 109.2 . . ?
N1 C2 C1 111.84(19) . . ?
H2A C2 H2B 107.9 . . ?
C1 C2 H2A 109.2 . . ?
C1 C2 H2B 109.2 . . ?
O5 C9 N1 120.0(2) . . ?
O5 C9 C8 122.3(2) . . ?
N1 C9 C8 117.8(2) . . ?
S1 C1 H1A 109.4 . . ?
S1 C1 H1B 109.4 . . ?
C2 C1 S1 111.16(16) . . ?
C2 C1 H1A 109.4 . . ?
C2 C1 H1B 109.4 . . ?
H1A C1 H1B 108.0 . . ?

loop_
_geom_bond_atom_site_label_1
_geom_bond_atom_site_label_2
_geom_bond_distance
_geom_bond_site_symmetry_2
_geom_bond_publ_flag
K1 K1 4.5258(12) 2_476 ?
K1 K1 4.5209(12) 2_566 ?
K1 S1 3.4874(9) 1_565 ?
K1 S1 3.4593(8) 2_566 ?
K1 O4 2.7978(18) 1_455 ?
K1 O2 2.816(2) 1_465 ?
K1 O2 3.294(2) 1_565 ?
K1 O2 2.910(2) 2_566 ?
K1 O3 2.898(3) 2_566 ?
K1 O3 2.674(2) . ?
K1 O1 2.847(2) 1_565 ?
K1 O6 2.8668(6) . ?
S1 O2 1.454(2) . ?
S1 O3 1.448(2) . ?
S1 O1 1.444(2) . ?
S1 H1 1.718(17) . ?
S1 C1 1.771(2) . ?
O4 C3 1.213(3) . ?
O5 C9 1.216(3) . ?
N1 C3 1.400(3) . ?
N1 C2 1.476(3) . ?
N1 C9 1.388(3) . ?
O1 H1 0.908(9) . ?
C7 C7 1.419(4) 2_765 ?
C7 C4 1.405(3) . ?
C7 C8 1.412(3) . ?
C4 C3 1.481(3) . ?
C4 C5 1.382(3) . ?
C8 C6 1.377(3) 2_765 ?
C8 C9 1.482(3) . ?
C6 H6 0.9300 . ?
C6 C5 1.404(3) . ?
C5 H5 0.9300 . ?
C2 H2A 0.9700 . ?
C2 H2B 0.9700 . ?
C2 C1 1.519(3) . ?
C1 H1A 0.9700 . ?
C1 H1B 0.9700 . ?

loop_
_geom_torsion_atom_site_label_1
_geom_torsion_atom_site_label_2
_geom_torsion_atom_site_label_3
_geom_torsion_atom_site_label_4
_geom_torsion
_geom_torsion_site_symmetry_1
_geom_torsion_site_symmetry_2
_geom_torsion_site_symmetry_3
_geom_torsion_site_symmetry_4
_geom_torsion_publ_flag
K1 S1 O2 K1 -115.38(15) 2_566 . . 1_645 ?
K1 S1 O2 K1 102.02(7) 2_566 . . 1_545 ?
K1 S1 O2 K1 142.60(14) 1_545 . . 1_645 ?
K1 S1 O2 K1 -102.02(7) 1_545 . . 2_566 ?
K1 S1 O3 K1 -112.4(4) 1_545 . . . ?
K1 S1 O3 K1 79.30(10) 1_545 . . 2_566 ?
K1 S1 O3 K1 168.3(5) 2_566 . . . ?
K1 S1 O1 K1 -24.3(2) 2_566 . . 1_545 ?
K1 S1 C1 C2 -110.92(16) 2_566 . . . ?
K1 S1 C1 C2 110.49(19) 1_545 . . . ?
K1 O4 C3 N1 102.5(6) 1_655 . . . ?
K1 O4 C3 C4 -77.9(6) 1_655 . . . ?
O2 S1 O3 K1 174.1(3) . . . . ?
O2 S1 O3 K1 5.79(16) . . . 2_566 ?
O2 S1 O1 K1 39.18(15) . . . 1_545 ?
O2 S1 C1 C2 -170.65(18) . . . . ?
N1 C2 C1 S1 -162.90(17) . . . . ?
O3 S1 O2 K1 96.26(14) . . . 1_545 ?
O3 S1 O2 K1 -121.14(17) . . . 1_645 ?
O3 S1 O2 K1 -5.76(16) . . . 2_566 ?
O3 S1 O1 K1 -88.14(15) . . . 1_545 ?
O3 S1 C1 C2 -51.9(2) . . . . ?
O1 S1 O2 K1 110.46(16) . . . 1_645 ?
O1 S1 O2 K1 -32.14(13) . . . 1_545 ?
O1 S1 O2 K1 -134.16(12) . . . 2_566 ?
O1 S1 O3 K1 -58.2(4) . . . . ?
O1 S1 O3 K1 133.57(13) . . . 2_566 ?
O1 S1 C1 C2 69.3(2) . . . . ?
C7 C7 C4 C3 -177.6(2) 2_765 . . . ?
C7 C7 C4 C5 1.2(4) 2_765 . . . ?
C7 C7 C8 C6 0.6(4) 2_765 . . 2_765 ?
C7 C7 C8 C9 -178.0(2) 2_765 . . . ?
C7 C4 C3 O4 173.9(2) . . . . ?
C7 C4 C3 N1 -6.4(3) . . . . ?
C7 C4 C5 C6 -0.8(4) . . . . ?
C7 C8 C9 O5 177.3(3) . . . . ?
C7 C8 C9 N1 -2.2(3) . . . . ?
C4 C7 C8 C6 -178.9(2) . . . 2_765 ?
C4 C7 C8 C9 2.5(3) . . . . ?
C8 C7 C4 C3 1.9(3) . . . . ?
C8 C7 C4 C5 -179.3(2) . . . . ?
C8 C6 C5 C4 -0.3(4) 2_765 . . . ?
C3 N1 C2 C1 -95.0(2) . . . . ?
C3 N1 C9 O5 177.6(2) . . . . ?
C3 N1 C9 C8 -2.8(4) . . . . ?
C3 C4 C5 C6 178.0(2) . . . . ?
C6 C8 C9 O5 -1.3(4) 2_765 . . . ?
C6 C8 C9 N1 179.2(2) 2_765 . . . ?
C5 C4 C3 O4 -4.9(4) . . . . ?
C5 C4 C3 N1 174.7(2) . . . . ?
C2 N1 C3 O4 5.7(3) . . . . ?
C2 N1 C3 C4 -174.01(19) . . . . ?
C2 N1 C9 O5 -1.3(4) . . . . ?
C2 N1 C9 C8 178.2(2) . . . . ?
C9 N1 C3 O4 -173.3(2) . . . . ?
C9 N1 C3 C4 7.0(3) . . . . ?
C9 N1 C2 C1 84.0(3) . . . . ?
C1 S1 O2 K1 109.39(10) . . . 2_566 ?
C1 S1 O2 K1 -5.99(17) . . . 1_645 ?
C1 S1 O2 K1 -148.59(9) . . . 1_545 ?
C1 S1 O3 K1 58.7(4) . . . . ?
C1 S1 O3 K1 -109.59(11) . . . 2_566 ?
C1 S1 O1 K1 155.44(10) . . . 1_545 ?
